data_4119511
loop_
_publ_author_name
'Jordan M. Hoyt'
'Kevin T. Sylvester'
'Scott P. Semproni'
'Paul J. Chirik'

_publ_section_title
;
 Synthesis and Electronic Structure of Bis(imino)pyridine Iron
 Metallacyclic Intermediates in Iron-Catalyzed Cyclization Reactions
;
_journal_name_full 'Journal of the American Chemical Society'
_journal_page_first 4862
_journal_page_last 4877
_journal_paper_doi 10.1021/ja400895j
_journal_volume 135
_journal_year 2013
_chemical_formula_sum 'C45 H69 Fe N3 Si2'
_chemical_formula_weight 764.06
_chemical_name_systematic
;
 ?
;
_space_group_IT_number 29
_symmetry_cell_setting orthorhombic
_symmetry_space_group_name_Hall 'P 2c -2ac'
_symmetry_space_group_name_H-M 'P c a 21'
_atom_sites_solution_hydrogens geom
_atom_sites_solution_primary direct
_atom_sites_solution_secondary difmap
_audit_creation_method SHELXL-97
_cell_angle_alpha 90.000
_cell_angle_beta 90.000
_cell_angle_gamma 90.000
_cell_formula_units_Z 4
_cell_length_a 12.561(5)
_cell_length_b 16.625(5)
_cell_length_c 21.744(5)
_cell_measurement_reflns_used 3910
_cell_measurement_temperature 100(2)
_cell_measurement_theta_max 65.67
_cell_measurement_theta_min 4.07
_cell_volume 4541(2)
_computing_structure_refinement 'SHELXL-97 (Sheldrick, 2008)'
_diffrn_ambient_temperature 100(2)
_diffrn_measured_fraction_theta_full 'ACTA 50'
_diffrn_measured_fraction_theta_max 0.976
_diffrn_radiation_monochromator graphite
_diffrn_radiation_source 'fine-focus sealed tube'
_diffrn_radiation_type CuK\a
_diffrn_radiation_wavelength 1.54184
_diffrn_reflns_av_R_equivalents 0.0438
_diffrn_reflns_av_sigmaI/netI 0.0506
_diffrn_reflns_limit_h_max 14
_diffrn_reflns_limit_h_min -13
_diffrn_reflns_limit_k_max 19
_diffrn_reflns_limit_k_min -11
_diffrn_reflns_limit_l_max 13
_diffrn_reflns_limit_l_min -25
_diffrn_reflns_number 10733
_diffrn_reflns_theta_full 'ACTA 50'
_diffrn_reflns_theta_max 65.84
_diffrn_reflns_theta_min 2.66
_exptl_absorpt_coefficient_mu 3.396
_exptl_absorpt_correction_T_max 0.7527
_exptl_absorpt_correction_T_min 0.6053
_exptl_absorpt_correction_type multi-scan
_exptl_absorpt_process_details 'SADABS V2008/1 (Bruker AXS)'
_exptl_crystal_colour black
_exptl_crystal_density_diffrn 1.118
_exptl_crystal_description rod
_exptl_crystal_F_000 1656
_exptl_crystal_size_max 0.2
_exptl_crystal_size_mid 0.1
_exptl_crystal_size_min 0.05
_refine_diff_density_max 0.596
_refine_diff_density_min -0.303
_refine_diff_density_rms 0.057
_refine_ls_abs_structure_details 'Flack H D (1983), Acta Cryst. A39, 876-881'
_refine_ls_abs_structure_Flack 0.518(8)
_refine_ls_extinction_method none
_refine_ls_goodness_of_fit_ref 1.015
_refine_ls_hydrogen_treatment constr
_refine_ls_matrix_type full
_refine_ls_number_parameters 475
_refine_ls_number_reflns 5238
_refine_ls_number_restraints 1
_refine_ls_restrained_S_all 1.015
_refine_ls_R_factor_all 0.0611
_refine_ls_R_factor_gt 0.0450
_refine_ls_shift/su_max 0.000
_refine_ls_shift/su_mean 0.000
_refine_ls_structure_factor_coef Fsqd
_refine_ls_weighting_details 'calc w=1/[\s^2^(Fo^2^)+(0.0634P)^2^+0.0000P] where P=(Fo^2^+2Fc^2^)/3'
_refine_ls_weighting_scheme calc
_refine_ls_wR_factor_gt 0.1019
_refine_ls_wR_factor_ref 0.1097
_reflns_number_gt 4308
_reflns_number_total 5238
_reflns_threshold_expression >2\s(I)
_cod_data_source_file ja400895j_si_001_7.cif
_cod_data_source_block jmh27
_cod_database_code 4119511

loop_
_symmetry_equiv_pos_as_xyz
'x, y, z'
'-x, -y, z+1/2'
'-x+1/2, y, z+1/2'
'x+1/2, -y, z'

loop_
_atom_site_label
_atom_site_type_symbol
_atom_site_fract_x
_atom_site_fract_y
_atom_site_fract_z
_atom_site_U_iso_or_equiv
_atom_site_adp_type
_atom_site_occupancy
_atom_site_symmetry_multiplicity
_atom_site_calc_flag
_atom_site_refinement_flags
Fe1 Fe 0.05021(4) 0.24748(4) 0.26262(5) 0.01937(14) Uani 1 1 d .
Si2 Si -0.21652(8) 0.30056(7) 0.26952(7) 0.0301(3) Uani 1 1 d .
Si1 Si 0.11177(10) 0.04361(7) 0.24698(7) 0.0346(3) Uani 1 1 d .
N3 N 0.1053(3) 0.2590(2) 0.36249(17) 0.0199(9) Uani 1 1 d .
N2 N 0.2099(2) 0.25697(17) 0.2607(2) 0.0180(6) Uani 1 1 d .
N1 N 0.0903(3) 0.2747(2) 0.16597(17) 0.0192(8) Uani 1 1 d .
C4 C 0.3712(4) 0.2540(3) 0.2007(2) 0.0229(11) Uani 1 1 d .
C3 C 0.2604(4) 0.2580(3) 0.2053(2) 0.0199(11) Uani 1 1 d .
C7 C 0.2690(4) 0.2535(3) 0.3127(2) 0.0206(10) Uani 1 1 d .
C6 C 0.3802(4) 0.2498(3) 0.3112(2) 0.0216(10) Uani 1 1 d .
C8 C 0.2084(4) 0.2541(3) 0.3692(2) 0.0201(10) Uani 1 1 d .
C2 C 0.1914(4) 0.2681(3) 0.1534(2) 0.0214(10) Uani 1 1 d .
C9 C 0.2677(4) 0.2476(3) 0.4287(2) 0.0255(11) Uani 1 1 d .
H1A H 0.2751 0.1914 0.4399 0.031 Uiso 1 1 calc R
H1B H 0.2276 0.2743 0.4609 0.031 Uiso 1 1 calc R
C39 C -0.0048(3) 0.2034(3) 0.4472(2) 0.0296(11) Uani 1 1 d .
C5 C 0.4302(3) 0.2503(2) 0.2543(2) 0.0219(10) Uani 1 1 d .
H5 H 0.5041 0.2481 0.2521 0.026 Uiso 1 1 calc R
C35 C 0.0105(3) 0.3500(3) 0.4310(2) 0.0256(10) Uani 1 1 d .
C23 C -0.0353(3) 0.2444(3) 0.0815(2) 0.0242(10) Uani 1 1 d .
C19 C 0.4210(4) 0.2516(3) 0.1378(2) 0.0312(13) Uani 1 1 d .
H11A H 0.4283 0.1961 0.1248 0.037 Uiso 1 1 calc R
H11B H 0.4917 0.2750 0.1398 0.037 Uiso 1 1 calc R
C43 C 0.0267(4) 0.1179(3) 0.4330(2) 0.0339(12) Uani 1 1 d .
H20 H 0.0706 0.1184 0.3957 0.041 Uiso 1 1 calc R
C22 C 0.0176(3) 0.3001(3) 0.1188(2) 0.0216(10) Uani 1 1 d .
C27 C 0.0015(3) 0.3836(3) 0.1123(2) 0.0277(11) Uani 1 1 d .
C25 C -0.1215(4) 0.3556(3) 0.0294(2) 0.0355(12) Uani 1 1 d .
H29 H -0.1674 0.3742 -0.0011 0.043 Uiso 1 1 calc R
C28 C -0.0185(3) 0.1545(3) 0.0873(2) 0.0282(10) Uani 1 1 d .
H35 H 0.0275 0.1451 0.1229 0.034 Uiso 1 1 calc R
C40 C 0.0596(3) 0.4216(3) 0.3997(2) 0.0280(11) Uani 1 1 d .
H23 H 0.0817 0.4047 0.3584 0.034 Uiso 1 1 calc R
C34 C 0.0373(3) 0.2703(3) 0.4151(2) 0.0230(10) Uani 1 1 d .
C21 C 0.3786(3) 0.2861(3) 0.4234(2) 0.0268(10) Uani 1 1 d .
H13A H 0.3715 0.3434 0.4159 0.032 Uiso 1 1 calc R
H13B H 0.4173 0.2788 0.4616 0.032 Uiso 1 1 calc R
C38 C -0.0760(4) 0.2196(3) 0.4953(2) 0.0368(13) Uani 1 1 d .
H18 H -0.1048 0.1768 0.5173 0.044 Uiso 1 1 calc R
C20 C 0.4400(4) 0.2471(3) 0.3706(2) 0.0273(12) Uani 1 1 d .
H12A H 0.5075 0.2746 0.3656 0.033 Uiso 1 1 calc R
H12B H 0.4549 0.1915 0.3810 0.033 Uiso 1 1 calc R
C31 C 0.0596(3) 0.4446(3) 0.1518(2) 0.0336(12) Uani 1 1 d .
H32 H 0.0853 0.4166 0.1886 0.040 Uiso 1 1 calc R
C1 C 0.2398(4) 0.2690(3) 0.0903(2) 0.0274(11) Uani 1 1 d .
H9A H 0.1984 0.3044 0.0640 0.033 Uiso 1 1 calc R
H9B H 0.2366 0.2153 0.0730 0.033 Uiso 1 1 calc R
C24 C -0.1058(4) 0.2746(3) 0.0368(2) 0.0326(12) Uani 1 1 d .
H28 H -0.1425 0.2387 0.0117 0.039 Uiso 1 1 calc R
C26 C -0.0696(4) 0.4094(3) 0.0668(2) 0.0356(12) Uani 1 1 d .
H30 H -0.0819 0.4642 0.0619 0.043 Uiso 1 1 calc R
C37 C -0.1043(4) 0.2964(3) 0.5108(2) 0.0367(12) Uani 1 1 d .
H17 H -0.1522 0.3052 0.5427 0.044 Uiso 1 1 calc R
C18 C 0.3550(4) 0.2973(3) 0.0907(2) 0.0342(12) Uani 1 1 d .
H10A H 0.3572 0.3543 0.1001 0.041 Uiso 1 1 calc R
H10B H 0.3856 0.2897 0.0502 0.041 Uiso 1 1 calc R
C44 C 0.0943(4) 0.0828(3) 0.4856(3) 0.0453(14) Uani 1 1 d .
H22A H 0.1556 0.1162 0.4922 0.068 Uiso 1 1 calc R
H22B H 0.1170 0.0294 0.4749 0.068 Uiso 1 1 calc R
H22C H 0.0525 0.0808 0.5226 0.068 Uiso 1 1 calc R
C30 C 0.0374(4) 0.1198(3) 0.0306(2) 0.0374(12) Uani 1 1 d .
H36A H -0.0066 0.1277 -0.0050 0.056 Uiso 1 1 calc R
H36B H 0.0495 0.0633 0.0365 0.056 Uiso 1 1 calc R
H36C H 0.1043 0.1466 0.0247 0.056 Uiso 1 1 calc R
C36 C -0.0622(3) 0.3608(3) 0.4795(2) 0.0325(11) Uani 1 1 d .
H16 H -0.0822 0.4126 0.4906 0.039 Uiso 1 1 calc R
C41 C 0.1595(4) 0.4499(3) 0.4342(2) 0.0374(12) Uani 1 1 d .
H24A H 0.1412 0.4627 0.4759 0.056 Uiso 1 1 calc R
H24B H 0.1880 0.4968 0.4143 0.056 Uiso 1 1 calc R
H24C H 0.2119 0.4078 0.4338 0.056 Uiso 1 1 calc R
C29 C -0.1228(4) 0.1083(3) 0.0979(2) 0.0410(13) Uani 1 1 d .
H37A H -0.1579 0.1292 0.1337 0.062 Uiso 1 1 calc R
H37B H -0.1073 0.0523 0.1038 0.062 Uiso 1 1 calc R
H37C H -0.1682 0.1146 0.0627 0.062 Uiso 1 1 calc R
C45 C -0.0694(4) 0.0630(3) 0.4210(3) 0.0478(14) Uani 1 1 d .
H21A H -0.0449 0.0109 0.4082 0.072 Uiso 1 1 calc R
H21B H -0.1130 0.0860 0.3893 0.072 Uiso 1 1 calc R
H21C H -0.1104 0.0578 0.4581 0.072 Uiso 1 1 calc R
C14 C -0.0746(3) 0.3273(2) 0.2735(2) 0.0298(11) Uani 1 1 d .
H38A H -0.0642 0.3524 0.3134 0.036 Uiso 1 1 calc R
H38B H -0.0638 0.3692 0.2431 0.036 Uiso 1 1 calc R
C42 C -0.0179(4) 0.4927(3) 0.3921(2) 0.0406(13) Uani 1 1 d .
H25A H -0.0830 0.4740 0.3740 0.061 Uiso 1 1 calc R
H25B H 0.0137 0.5327 0.3660 0.061 Uiso 1 1 calc R
H25C H -0.0326 0.5158 0.4317 0.061 Uiso 1 1 calc R
C10 C 0.0138(3) 0.1262(2) 0.2575(2) 0.0276(10) Uani 1 1 d .
H42A H -0.0248 0.1137 0.2949 0.033 Uiso 1 1 calc R
H42B H -0.0369 0.1209 0.2240 0.033 Uiso 1 1 calc R
C33 C 0.1573(4) 0.4780(3) 0.1178(3) 0.0506(15) Uani 1 1 d .
H33A H 0.2032 0.4344 0.1062 0.076 Uiso 1 1 calc R
H33B H 0.1952 0.5142 0.1443 0.076 Uiso 1 1 calc R
H33C H 0.1345 0.5062 0.0816 0.076 Uiso 1 1 calc R
C13 C 0.1968(4) 0.0527(3) 0.1765(3) 0.0498(15) Uani 1 1 d .
H43A H 0.1530 0.0476 0.1405 0.075 Uiso 1 1 calc R
H43B H 0.2495 0.0109 0.1766 0.075 Uiso 1 1 calc R
H43C H 0.2313 0.1042 0.1763 0.075 Uiso 1 1 calc R
C32 C -0.0106(5) 0.5147(3) 0.1732(3) 0.0538(16) Uani 1 1 d .
H34A H -0.0214 0.5514 0.1397 0.081 Uiso 1 1 calc R
H34B H 0.0237 0.5423 0.2065 0.081 Uiso 1 1 calc R
H34C H -0.0781 0.4943 0.1868 0.081 Uiso 1 1 calc R
C17 C -0.2474(4) 0.2098(4) 0.3163(3) 0.0528(16) Uani 1 1 d .
H41A H -0.2074 0.1648 0.3010 0.079 Uiso 1 1 calc R
H41B H -0.3221 0.1982 0.3136 0.079 Uiso 1 1 calc R
H41C H -0.2286 0.2196 0.3584 0.079 Uiso 1 1 calc R
C16 C -0.3003(4) 0.3848(3) 0.3002(3) 0.0528(16) Uani 1 1 d .
H40A H -0.2878 0.3907 0.3435 0.079 Uiso 1 1 calc R
H40B H -0.3741 0.3730 0.2932 0.079 Uiso 1 1 calc R
H40C H -0.2818 0.4339 0.2795 0.079 Uiso 1 1 calc R
C15 C -0.2597(4) 0.2836(4) 0.1876(3) 0.0516(16) Uani 1 1 d .
H39A H -0.2415 0.3297 0.1633 0.077 Uiso 1 1 calc R
H39B H -0.3353 0.2754 0.1864 0.077 Uiso 1 1 calc R
H39C H -0.2243 0.2370 0.1715 0.077 Uiso 1 1 calc R
C11 C 0.2075(4) 0.0351(3) 0.3129(3) 0.0500(15) Uani 1 1 d .
H45A H 0.2378 0.0869 0.3215 0.075 Uiso 1 1 calc R
H45B H 0.2632 -0.0020 0.3024 0.075 Uiso 1 1 calc R
H45C H 0.1705 0.0159 0.3487 0.075 Uiso 1 1 calc R
C12 C 0.0409(4) -0.0561(3) 0.2397(4) 0.067(2) Uani 1 1 d .
H44A H -0.0008 -0.0656 0.2760 0.101 Uiso 1 1 calc R
H44B H 0.0924 -0.0984 0.2351 0.101 Uiso 1 1 calc R
H44C H -0.0049 -0.0551 0.2044 0.101 Uiso 1 1 calc R

loop_
_atom_site_aniso_label
_atom_site_aniso_U_11
_atom_site_aniso_U_22
_atom_site_aniso_U_33
_atom_site_aniso_U_23
_atom_site_aniso_U_13
_atom_site_aniso_U_12
Fe1 0.0133(3) 0.0254(3) 0.0194(3) 0.0004(3) -0.0001(4) 0.0011(3)
Si2 0.0191(5) 0.0397(7) 0.0315(7) -0.0022(7) 0.0008(6) 0.0046(5)
Si1 0.0329(6) 0.0248(6) 0.0461(9) -0.0017(6) -0.0027(6) 0.0020(5)
N3 0.020(2) 0.025(2) 0.0147(19) 0.0001(15) 0.0032(17) -0.0038(15)
N2 0.0170(14) 0.0206(15) 0.0164(16) -0.0005(16) -0.001(2) 0.0030(13)
N1 0.0154(19) 0.0256(19) 0.0165(19) -0.0002(16) -0.0027(16) 0.0009(16)
C4 0.020(3) 0.029(3) 0.020(3) -0.0006(19) 0.001(2) 0.0025(19)
C3 0.016(3) 0.022(3) 0.022(2) -0.0006(19) 0.001(2) 0.0017(18)
C7 0.020(3) 0.025(3) 0.017(2) -0.0001(19) 0.001(2) 0.0037(18)
C6 0.016(2) 0.026(2) 0.022(2) 0.000(2) 0.002(2) 0.0013(18)
C8 0.014(2) 0.023(2) 0.023(2) 0.0014(19) -0.001(2) 0.0015(17)
C2 0.022(2) 0.021(2) 0.020(2) -0.0014(19) -0.002(2) -0.0027(18)
C9 0.024(3) 0.032(3) 0.020(2) 0.001(2) -0.003(2) 0.0000(19)
C39 0.016(2) 0.047(3) 0.026(3) 0.007(2) -0.004(2) -0.008(2)
C5 0.0138(17) 0.0281(18) 0.024(3) -0.002(2) 0.001(2) 0.0047(16)
C35 0.017(2) 0.041(3) 0.019(2) -0.001(2) -0.0039(19) 0.003(2)
C23 0.016(2) 0.040(3) 0.017(2) 0.001(2) 0.0036(19) -0.0073(19)
C19 0.021(2) 0.050(3) 0.023(3) -0.004(2) 0.003(2) -0.001(2)
C43 0.029(3) 0.042(3) 0.030(3) 0.006(2) 0.000(2) -0.011(2)
C22 0.014(2) 0.037(3) 0.014(2) 0.004(2) -0.0023(18) -0.0036(19)
C27 0.023(2) 0.032(3) 0.028(3) 0.006(2) -0.005(2) 0.000(2)
C25 0.021(2) 0.054(3) 0.032(3) 0.013(3) -0.007(2) 0.002(2)
C28 0.024(2) 0.036(3) 0.025(2) -0.003(2) 0.001(2) -0.005(2)
C40 0.026(2) 0.031(3) 0.026(2) -0.001(2) 0.000(2) 0.006(2)
C34 0.014(2) 0.036(3) 0.019(2) 0.001(2) -0.0034(19) 0.0040(19)
C21 0.021(2) 0.043(3) 0.017(2) 0.000(2) -0.001(2) -0.002(2)
C38 0.028(3) 0.055(3) 0.027(3) 0.012(3) -0.004(2) -0.007(2)
C20 0.017(2) 0.041(3) 0.024(3) -0.001(2) -0.002(2) 0.000(2)
C31 0.032(3) 0.026(2) 0.043(3) 0.007(2) -0.014(3) -0.002(2)
C1 0.024(3) 0.040(3) 0.018(2) 0.000(2) 0.001(2) 0.000(2)
C24 0.018(2) 0.061(3) 0.018(2) -0.001(2) -0.001(2) -0.012(2)
C26 0.030(3) 0.037(3) 0.040(3) 0.013(3) -0.010(2) 0.001(2)
C37 0.015(2) 0.068(4) 0.027(3) 0.010(3) 0.003(2) 0.006(2)
C18 0.027(3) 0.058(3) 0.018(2) 0.001(2) 0.000(2) -0.006(2)
C44 0.045(3) 0.045(3) 0.046(3) 0.018(3) -0.008(3) -0.005(2)
C30 0.036(3) 0.039(3) 0.037(3) -0.007(2) 0.008(2) -0.007(2)
C36 0.025(2) 0.046(3) 0.026(2) -0.007(2) 0.000(2) 0.011(2)
C41 0.040(3) 0.034(3) 0.038(3) -0.003(2) -0.003(3) 0.003(2)
C29 0.038(3) 0.047(3) 0.038(3) -0.004(3) 0.008(3) -0.014(2)
C45 0.055(3) 0.048(3) 0.040(3) 0.012(3) -0.007(3) -0.013(3)
C14 0.024(2) 0.032(2) 0.033(3) -0.003(2) -0.002(2) 0.0093(17)
C42 0.042(3) 0.040(3) 0.039(3) -0.003(3) 0.004(3) 0.006(2)
C10 0.030(2) 0.026(2) 0.027(3) -0.002(2) -0.002(2) -0.0046(16)
C33 0.051(3) 0.039(3) 0.062(4) 0.008(3) -0.011(3) -0.013(3)
C13 0.055(3) 0.039(3) 0.056(4) -0.004(3) 0.006(3) 0.019(3)
C32 0.059(4) 0.036(3) 0.066(4) -0.002(3) -0.024(3) 0.006(3)
C17 0.027(3) 0.059(4) 0.072(4) 0.020(4) 0.003(3) 0.001(3)
C16 0.033(3) 0.060(4) 0.065(4) -0.019(3) -0.001(3) 0.010(3)
C15 0.026(3) 0.078(4) 0.050(4) -0.015(3) -0.006(3) 0.002(3)
C11 0.052(3) 0.046(3) 0.052(3) 0.000(3) -0.012(3) 0.021(3)
C12 0.061(4) 0.026(3) 0.115(6) -0.007(3) -0.006(4) -0.002(2)

loop_
_atom_type_symbol
_atom_type_description
_atom_type_scat_dispersion_real
_atom_type_scat_dispersion_imag
_atom_type_scat_source
C C 0.0181 0.0091 'International Tables Vol C Tables 4.2.6.8 and 6.1.1.4'
H H 0.0000 0.0000 'International Tables Vol C Tables 4.2.6.8 and 6.1.1.4'
N N 0.0311 0.0180 'International Tables Vol C Tables 4.2.6.8 and 6.1.1.4'
Si Si 0.2541 0.3302 'International Tables Vol C Tables 4.2.6.8 and 6.1.1.4'
Fe Fe -1.1336 3.1974 'International Tables Vol C Tables 4.2.6.8 and 6.1.1.4'

loop_
_geom_angle_atom_site_label_1
_geom_angle_atom_site_label_2
_geom_angle_atom_site_label_3
_geom_angle
N2 Fe1 C14 135.04(14)
N2 Fe1 C10 107.18(14)
C14 Fe1 C10 117.64(16)
N2 Fe1 N1 74.74(16)
C14 Fe1 N1 98.67(18)
C10 Fe1 N1 101.45(17)
N2 Fe1 N3 73.25(16)
C14 Fe1 N3 93.80(18)
C10 Fe1 N3 101.54(17)
N1 Fe1 N3 144.84(11)
C14 Si2 C17 111.9(2)
C14 Si2 C16 110.2(2)
C17 Si2 C16 107.1(3)
C14 Si2 C15 111.1(2)
C17 Si2 C15 109.6(3)
C16 Si2 C15 106.7(3)
C10 Si1 C13 114.7(2)
C10 Si1 C11 112.8(2)
C13 Si1 C11 105.4(3)
C10 Si1 C12 110.3(2)
C13 Si1 C12 105.7(3)
C11 Si1 C12 107.4(3)
C8 N3 C34 120.6(4)
C8 N3 Fe1 113.6(3)
C34 N3 Fe1 125.8(3)
C7 N2 C3 118.9(3)
C7 N2 Fe1 121.7(3)
C3 N2 Fe1 118.9(3)
C2 N1 C22 119.6(4)
C2 N1 Fe1 113.9(3)
C22 N1 Fe1 126.5(3)
C5 C4 C3 118.5(5)
C5 C4 C19 122.7(5)
C3 C4 C19 118.7(5)
N2 C3 C4 121.8(4)
N2 C3 C2 114.6(4)
C4 C3 C2 123.5(5)
N2 C7 C6 122.0(5)
N2 C7 C8 114.9(4)
C6 C7 C8 123.1(5)
C5 C6 C7 118.2(5)
C5 C6 C20 122.9(4)
C7 C6 C20 118.8(5)
N3 C8 C7 115.4(4)
N3 C8 C9 126.4(4)
C7 C8 C9 118.2(4)
N1 C2 C3 115.7(4)
N1 C2 C1 125.9(4)
C3 C2 C1 118.4(4)
C8 C9 C21 110.8(4)
C38 C39 C34 117.1(5)
C38 C39 C43 120.1(4)
C34 C39 C43 122.8(4)
C4 C5 C6 120.5(3)
C36 C35 C34 117.3(4)
C36 C35 C40 120.3(4)
C34 C35 C40 122.4(4)
C22 C23 C24 117.6(4)
C22 C23 C28 122.6(4)
C24 C23 C28 119.8(4)
C4 C19 C18 111.8(4)
C39 C43 C45 112.8(4)
C39 C43 C44 110.5(4)
C45 C43 C44 109.5(4)
C23 C22 C27 121.7(4)
C23 C22 N1 121.4(4)
C27 C22 N1 116.9(4)
C26 C27 C22 117.7(4)
C26 C27 C31 120.1(4)
C22 C27 C31 122.2(4)
C24 C25 C26 120.1(4)
C23 C28 C30 111.6(4)
C23 C28 C29 112.8(4)
C30 C28 C29 108.8(4)
C35 C40 C41 110.8(4)
C35 C40 C42 113.4(4)
C41 C40 C42 109.5(4)
C35 C34 C39 121.9(4)
C35 C34 N3 117.3(4)
C39 C34 N3 120.7(4)
C20 C21 C9 109.7(4)
C37 C38 C39 121.9(5)
C6 C20 C21 112.5(4)
C27 C31 C32 113.7(4)
C27 C31 C33 110.7(4)
C32 C31 C33 109.3(4)
C2 C1 C18 112.5(4)
C25 C24 C23 121.5(5)
C25 C26 C27 121.5(5)
C38 C37 C36 120.3(5)
C1 C18 C19 111.7(4)
C37 C36 C35 121.5(5)
Si2 C14 Fe1 125.0(2)
Si1 C10 Fe1 125.5(2)

loop_
_geom_bond_atom_site_label_1
_geom_bond_atom_site_label_2
_geom_bond_distance
Fe1 N2 2.013(3)
Fe1 C14 2.068(4)
Fe1 C10 2.070(4)
Fe1 N1 2.208(4)
Fe1 N3 2.287(4)
Si2 C14 1.839(4)
Si2 C17 1.861(6)
Si2 C16 1.874(5)
Si2 C15 1.883(6)
Si1 C10 1.858(4)
Si1 C13 1.874(6)
Si1 C11 1.877(5)
Si1 C12 1.889(5)
N3 C8 1.306(6)
N3 C34 1.439(6)
N2 C7 1.354(6)
N2 C3 1.361(6)
N1 C2 1.303(6)
N1 C22 1.437(6)
C4 C5 1.381(7)
C4 C3 1.396(7)
C4 C19 1.506(7)
C3 C2 1.434(7)
C7 C6 1.398(7)
C7 C8 1.445(7)
C6 C5 1.389(7)
C6 C20 1.495(7)
C8 C9 1.498(6)
C2 C1 1.501(7)
C9 C21 1.538(6)
C39 C38 1.402(7)
C39 C34 1.417(7)
C39 C43 1.508(7)
C35 C36 1.406(6)
C35 C34 1.409(6)
C35 C40 1.504(7)
C23 C22 1.400(6)
C23 C24 1.408(7)
C23 C28 1.514(6)
C19 C18 1.521(7)
C43 C45 1.535(6)
C43 C44 1.540(7)
C22 C27 1.410(6)
C27 C26 1.399(6)
C27 C31 1.517(6)
C25 C24 1.372(7)
C25 C26 1.375(7)
C28 C30 1.532(6)
C28 C29 1.535(6)
C40 C41 1.536(6)
C40 C42 1.540(6)
C21 C20 1.527(6)
C38 C37 1.368(7)
C31 C32 1.534(7)
C31 C33 1.536(7)
C1 C18 1.521(6)
C37 C36 1.374(7)

loop_
_geom_torsion_atom_site_label_1
_geom_torsion_atom_site_label_2
_geom_torsion_atom_site_label_3
_geom_torsion_atom_site_label_4
_geom_torsion
N2 Fe1 N3 C8 -9.3(3)
C14 Fe1 N3 C8 -145.4(3)
C10 Fe1 N3 C8 95.4(3)
N1 Fe1 N3 C8 -34.5(4)
N2 Fe1 N3 C34 171.0(4)
C14 Fe1 N3 C34 34.8(3)
C10 Fe1 N3 C34 -84.4(3)
N1 Fe1 N3 C34 145.7(3)
C14 Fe1 N2 C7 87.7(4)
C10 Fe1 N2 C7 -87.8(3)
N1 Fe1 N2 C7 174.7(3)
N3 Fe1 N2 C7 9.4(3)
C14 Fe1 N2 C3 -99.8(4)
C10 Fe1 N2 C3 84.8(3)
N1 Fe1 N2 C3 -12.8(3)
N3 Fe1 N2 C3 -178.0(3)
N2 Fe1 N1 C2 12.3(3)
C14 Fe1 N1 C2 146.8(3)
C10 Fe1 N1 C2 -92.6(3)
N3 Fe1 N1 C2 37.3(4)
N2 Fe1 N1 C22 -165.9(4)
C14 Fe1 N1 C22 -31.4(4)
C10 Fe1 N1 C22 89.2(4)
N3 Fe1 N1 C22 -140.9(3)
C7 N2 C3 C4 1.1(6)
Fe1 N2 C3 C4 -171.6(3)
C7 N2 C3 C2 -175.4(4)
Fe1 N2 C3 C2 11.8(5)
C5 C4 C3 N2 -1.0(7)
C19 C4 C3 N2 177.3(4)
C5 C4 C3 C2 175.2(4)
C19 C4 C3 C2 -6.5(7)
C3 N2 C7 C6 -0.8(5)
Fe1 N2 C7 C6 171.8(3)
C3 N2 C7 C8 179.0(4)
Fe1 N2 C7 C8 -8.5(5)
N2 C7 C6 C5 0.3(6)
C8 C7 C6 C5 -179.4(4)
N2 C7 C6 C20 179.2(4)
C8 C7 C6 C20 -0.5(6)
C34 N3 C8 C7 -172.2(4)
Fe1 N3 C8 C7 8.1(5)
C34 N3 C8 C9 9.1(7)
Fe1 N3 C8 C9 -170.7(3)
N2 C7 C8 N3 -0.8(6)
C6 C7 C8 N3 178.9(4)
N2 C7 C8 C9 178.0(4)
C6 C7 C8 C9 -2.3(6)
C22 N1 C2 C3 168.2(4)
Fe1 N1 C2 C3 -10.1(5)
C22 N1 C2 C1 -12.6(7)
Fe1 N1 C2 C1 169.1(4)
N2 C3 C2 N1 -0.1(6)
C4 C3 C2 N1 -176.6(4)
N2 C3 C2 C1 -179.4(4)
C4 C3 C2 C1 4.1(7)
N3 C8 C9 C21 -150.3(4)
C7 C8 C9 C21 31.0(6)
C3 C4 C5 C6 0.6(6)
C19 C4 C5 C6 -177.7(4)
C7 C6 C5 C4 -0.2(6)
C20 C6 C5 C4 -179.1(4)
C5 C4 C19 C18 -150.7(4)
C3 C4 C19 C18 31.0(6)
C38 C39 C43 C45 55.2(6)
C34 C39 C43 C45 -127.0(5)
C38 C39 C43 C44 -67.8(5)
C34 C39 C43 C44 110.0(5)
C24 C23 C22 C27 0.0(6)
C28 C23 C22 C27 179.5(4)
C24 C23 C22 N1 179.5(4)
C28 C23 C22 N1 -1.0(6)
C2 N1 C22 C23 92.0(5)
Fe1 N1 C22 C23 -89.9(5)
C2 N1 C22 C27 -88.4(5)
Fe1 N1 C22 C27 89.7(4)
C23 C22 C27 C26 -0.1(7)
N1 C22 C27 C26 -179.7(4)
C23 C22 C27 C31 -179.0(4)
N1 C22 C27 C31 1.5(6)
C22 C23 C28 C30 -112.6(5)
C24 C23 C28 C30 66.9(5)
C22 C23 C28 C29 124.5(5)
C24 C23 C28 C29 -56.0(6)
C36 C35 C40 C41 86.1(5)
C34 C35 C40 C41 -91.6(5)
C36 C35 C40 C42 -37.5(6)
C34 C35 C40 C42 144.8(4)
C36 C35 C34 C39 -1.5(6)
C40 C35 C34 C39 176.3(4)
C36 C35 C34 N3 175.4(4)
C40 C35 C34 N3 -6.8(6)
C38 C39 C34 C35 0.9(6)
C43 C39 C34 C35 -176.9(4)
C38 C39 C34 N3 -175.9(4)
C43 C39 C34 N3 6.3(6)
C8 N3 C34 C35 92.6(5)
Fe1 N3 C34 C35 -87.7(4)
C8 N3 C34 C39 -90.5(5)
Fe1 N3 C34 C39 89.2(5)
C8 C9 C21 C20 -56.3(5)
C34 C39 C38 C37 0.2(7)
C43 C39 C38 C37 178.1(4)
C5 C6 C20 C21 152.5(4)
C7 C6 C20 C21 -26.3(6)
C9 C21 C20 C6 54.4(5)
C26 C27 C31 C32 42.1(6)
C22 C27 C31 C32 -139.1(5)
C26 C27 C31 C33 -81.5(5)
C22 C27 C31 C33 97.3(5)
N1 C2 C1 C18 154.3(5)
C3 C2 C1 C18 -26.6(6)
C26 C25 C24 C23 -1.3(7)
C22 C23 C24 C25 0.8(7)
C28 C23 C24 C25 -178.8(4)
C24 C25 C26 C27 1.2(7)
C22 C27 C26 C25 -0.5(7)
C31 C27 C26 C25 178.4(4)
C39 C38 C37 C36 -0.6(7)
C2 C1 C18 C19 51.0(6)
C4 C19 C18 C1 -53.0(6)
C38 C37 C36 C35 0.0(7)
C34 C35 C36 C37 1.0(6)
C40 C35 C36 C37 -176.9(4)
C17 Si2 C14 Fe1 47.5(4)
C16 Si2 C14 Fe1 166.6(3)
C15 Si2 C14 Fe1 -75.4(4)
N2 Fe1 C14 Si2 176.9(2)
C10 Fe1 C14 Si2 -8.0(4)
N1 Fe1 C14 Si2 99.9(3)
N3 Fe1 C14 Si2 -113.1(3)
C13 Si1 C10 Fe1 -57.0(4)
C11 Si1 C10 Fe1 63.6(4)
C12 Si1 C10 Fe1 -176.3(3)
N2 Fe1 C10 Si1 -4.2(4)
C14 Fe1 C10 Si1 179.4(3)
N1 Fe1 C10 Si1 73.2(3)
N3 Fe1 C10 Si1 -80.1(3)
